data_4304948
loop_
_publ_author_name
'Thomas M. Klap\"otke'
'Burkhard Krumm'
'Matthias Scherr'

_publ_contact_author_address
;
Department of Chemistry and Biochemistry
Ludwig-Maximilian University
Butenandtstr. 5--13 (Haus D)
D-81377 Munich
Germany
;
_publ_contact_author_email tmk@cup.uni-muenchen.de
_publ_contact_author_fax +49-89-2180-77492
_publ_contact_author_name 'Thomas M. Klap\"otke'
_publ_contact_author_phone +49-89-2180-77491
_publ_section_title
;
Studies on the Properties of Organoselenium(IV) Fluorides and Azides
;
_journal_name_full 'Inorganic Chemistry'
_journal_page_first 4712
_journal_page_last 4722
_journal_paper_doi 10.1021/ic800051s
_journal_volume 47
_journal_year 2008
_chemical_formula_moiety '2(C18 H23 O Se), F6 Si, 2(C H2 Cl2)'
_chemical_formula_sum 'C19 H25 Cl2 F3 O Se Si0.5'
_chemical_formula_weight 490.30
_space_group_IT_number 14
_symmetry_cell_setting monoclinic
_symmetry_Int_Tables_number 14
_symmetry_space_group_name_Hall '-P 2yn'
_symmetry_space_group_name_H-M 'P 1 21/n 1'
_atom_sites_solution_hydrogens geom
_atom_sites_solution_primary direct
_atom_sites_solution_secondary difmap
_audit_author_name 'Scherr, Matthias'
_audit_block_code (Mes2SeOH)2_SiF6_CH2Cl2_cx025_Scherr
_audit_creation_date
;
'Tue Jan 23 13:54:34 2007'
;
_audit_creation_method 'form98_non/compatible with shelxl97-2'
_audit_update_record
;
'Tue Jan 30 08:37 2007'
;
_cell_angle_alpha 90.0
_cell_angle_beta 98.4973(14)
_cell_angle_gamma 90.0
_cell_formula_units_Z 4
_cell_length_a 11.34521(16)
_cell_length_b 14.0128(2)
_cell_length_c 13.6551(2)
_cell_measurement_reflns_used 1575
_cell_measurement_temperature 100(3)
_cell_measurement_theta_max 28.7073
_cell_measurement_theta_min 3.8476
_cell_volume 2147.03(5)
_computing_cell_refinement
;
CrysAlis RED, Oxford Diffraction Ltd.,
Version 1.171.31.7 (release 18-10-2006 CrysAlis171 .NET)
(compiled Oct 18 2006,16:28:17)
;
_computing_data_collection
;
CrysAlis CCD, Oxford Diffraction Ltd.,
Version 1.171.31.7 (release 18-10-2006 CrysAlis171 .NET)
(compiled Oct 18 2006,16:28:17)
;
_computing_data_reduction
;
CrysAlis RED, Oxford Diffraction Ltd.,
Version 1.171.31.7 (release 18-10-2006 CrysAlis171 .NET)
(compiled Oct 18 2006,16:28:17)
;
_computing_molecular_graphics 'DIAMOND (Brandenburg, 1996)'
_computing_publication_material 'SHELXL-97 (G. M. Sheldrick. University of G\"ottingen, 97-2 version)'
_computing_structure_refinement 'SHELXL-97 (G. M. Sheldrick. University of G\"ottingen, 97-2 version)'
_computing_structure_solution
;
A. Altomare, M. C. Burla, M. Camalli, G. L. Cascarano, C. Giacovazzo, A.
Guagliardi, A. G. G. Moliterni, G. Polidori, R. Spagna: SIR97: a new tool for
crystal structure determination and refinement; J. Appl. Crystallogr. 1999,
32, 115-119.
;
_diffrn_ambient_temperature 200(3)
_diffrn_detector_area_resol_mean 15.9809
_diffrn_measured_fraction_theta_full 0.995
_diffrn_measured_fraction_theta_max 0.995
_diffrn_measurement_details
;
  1 omega  -92.00  -39.00   1.0000    7.0000
omega____ theta____ kappa____ phi______ omega'___ theta'___ frames
    -      -19.9806  -75.0000    0.0000    0.0000    0.0000 53

  2 omega   -2.00   52.00   1.0000    7.0000
omega____ theta____ kappa____ phi______ omega'___ theta'___ frames
    -      -19.9806   75.0000  240.0000    0.0000    0.0000 54

  3 omega  -93.00  -42.00   1.0000    7.0000
omega____ theta____ kappa____ phi______ omega'___ theta'___ frames
    -      -19.9806  -45.0000    0.0000    0.0000    0.0000 51

  4 omega  -51.00    1.00   1.0000    7.0000
omega____ theta____ kappa____ phi______ omega'___ theta'___ frames
    -      -19.9806   75.0000  240.0000    0.0000    0.0000 52

  5 phi   -179.00 -120.00   1.0000    7.0000
omega____ theta____ kappa____ phi______ omega'___ theta'___ frames
 -40.0000  -19.9806    0.0000     -        0.0000    0.0000 59

  6 omega  -46.00    5.00   1.0000    7.0000
omega____ theta____ kappa____ phi______ omega'___ theta'___ frames
    -      -19.9806   45.0000    0.0000    0.0000    0.0000 51

  7 omega   -9.00   43.00   1.0000    7.0000
omega____ theta____ kappa____ phi______ omega'___ theta'___ frames
    -       22.0119   75.0000  240.0000    0.0000    0.0000 52

  8 omega   43.00   94.00   1.0000    7.0000
omega____ theta____ kappa____ phi______ omega'___ theta'___ frames
    -       22.0119   45.0000  240.0000    0.0000    0.0000 51

  9 phi    120.00  180.00   1.0000    7.0000
omega____ theta____ kappa____ phi______ omega'___ theta'___ frames
  40.0000   22.0119    0.0000     -        0.0000    0.0000 60

 10 omega    1.00   43.00   1.0000    7.0000
omega____ theta____ kappa____ phi______ omega'___ theta'___ frames
    -       22.0119 -129.0000  117.0000    0.0000    0.0000 42

 11 omega   -3.00   47.00   1.0000    7.0000
omega____ theta____ kappa____ phi______ omega'___ theta'___ frames
    -       22.0119   45.0000    0.0000    0.0000    0.0000 50

 12 omega   20.00   48.00   1.0000    7.0000
omega____ theta____ kappa____ phi______ omega'___ theta'___ frames
    -       22.0119  -45.0000  240.0000    0.0000    0.0000 28

 13 omega  -50.00   -9.00   1.0000    7.0000
omega____ theta____ kappa____ phi______ omega'___ theta'___ frames
    -       22.0119  -45.0000    0.0000    0.0000    0.0000 41

 14 omega  -13.00   15.00   1.0000    7.0000
omega____ theta____ kappa____ phi______ omega'___ theta'___ frames
    -       22.0119   80.0000  156.0000    0.0000    0.0000 28

;
_diffrn_measurement_device_type 'Oxford Xcalibur3 CCD area-detector'
_diffrn_measurement_method 'omega scan'
_diffrn_orient_matrix_UB_11 0.0380853507
_diffrn_orient_matrix_UB_12 -0.0036649451
_diffrn_orient_matrix_UB_13 0.0459092257
_diffrn_orient_matrix_UB_21 -0.0283707822
_diffrn_orient_matrix_UB_22 -0.0431650107
_diffrn_orient_matrix_UB_23 0.0101251909
_diffrn_orient_matrix_UB_31 0.0416596668
_diffrn_orient_matrix_UB_32 -0.0260693483
_diffrn_orient_matrix_UB_33 -0.0232932595
_diffrn_radiation_collimation '1.0 mm collimator'
_diffrn_radiation_monochromator graphite
_diffrn_radiation_source 'fine-focus sealed tube'
_diffrn_radiation_type MoK\a
_diffrn_radiation_wavelength 0.71073
_diffrn_reflns_av_R_equivalents 0.0237
_diffrn_reflns_av_sigmaI/netI 0.0225
_diffrn_reflns_limit_h_max 13
_diffrn_reflns_limit_h_min -13
_diffrn_reflns_limit_k_max 17
_diffrn_reflns_limit_k_min -17
_diffrn_reflns_limit_l_max 16
_diffrn_reflns_limit_l_min -16
_diffrn_reflns_number 22731
_diffrn_reflns_theta_full 26.00
_diffrn_reflns_theta_max 26.00
_diffrn_reflns_theta_min 3.85
_diffrn_source_current 40_mA
_diffrn_source_power 2.00_kW
_diffrn_source_type 'Spellman generator'
_diffrn_source_voltage 50_kV
_exptl_absorpt_coefficient_mu 2.057
_exptl_absorpt_correction_T_max 0.56350
_exptl_absorpt_correction_T_min 0.31925
_exptl_absorpt_correction_type multi-scan
_exptl_absorpt_process_details
;
CrysAlis RED, Oxford Diffraction Ltd.,
Version 1.171.31.7 (release 18-10-2006 CrysAlis171 .NET)
(compiled Oct 18 2006,16:28:17)
Empirical absorption correction using spherical harmonics,
 implemented in SCALE3 ABSPACK scaling algorithm.
;
_exptl_crystal_colour colorless
_exptl_crystal_density_diffrn 1.51684(6)
_exptl_crystal_density_method 'not measured'
_exptl_crystal_description block
_exptl_crystal_F_000 996
_exptl_crystal_size_max 0.57
_exptl_crystal_size_mid 0.48
_exptl_crystal_size_min 0.28
_refine_diff_density_max 1.459
_refine_diff_density_min -1.120
_refine_diff_density_rms 0.104
_refine_ls_extinction_method none
_refine_ls_goodness_of_fit_ref 1.058
_refine_ls_hydrogen_treatment mixed
_refine_ls_matrix_type full
_refine_ls_number_parameters 246
_refine_ls_number_reflns 4186
_refine_ls_number_restraints 1
_refine_ls_restrained_S_all 1.058
_refine_ls_R_factor_all 0.0543
_refine_ls_R_factor_gt 0.0403
_refine_ls_shift/su_max 0.024
_refine_ls_shift/su_mean 0.000
_refine_ls_structure_factor_coef Fsqd
_refine_ls_weighting_details 'calc w=1/[\s^2^(Fo^2^)+(0.0599P)^2^+6.7923P] where P=(Fo^2^+2Fc^2^)/3'
_refine_ls_weighting_scheme calc
_refine_ls_wR_factor_gt 0.1088
_refine_ls_wR_factor_ref 0.1215
_reflns_number_gt 3381
_reflns_number_total 4186
_reflns_threshold_expression >2sigma(I)
_cod_data_source_file ic800051s-file001_4.cif
_cod_data_source_block cx025
_cod_original_sg_symbol_H-M 'P 21/n'
_cod_original_formula_sum 'C19 H25 Cl2 F3 O Se Si0.50'
_cod_database_code 4304948
_kl_diffrn_measurement_detector_distance 50

loop_
_symmetry_equiv_pos_as_xyz
'x, y, z'
'-x+1/2, y+1/2, -z+1/2'
'-x, -y, -z'
'x-1/2, -y-1/2, z-1/2'

loop_
_atom_site_label
_atom_site_type_symbol
_atom_site_fract_x
_atom_site_fract_y
_atom_site_fract_z
_atom_site_U_iso_or_equiv
_atom_site_adp_type
_atom_site_occupancy
_atom_site_symmetry_multiplicity
_atom_site_calc_flag
_atom_site_refinement_flags
_atom_site_disorder_assembly
_atom_site_disorder_group
Se1 Se 0.20614(3) 0.14518(3) 0.43453(3) 0.01811(13) Uani 1 1 d . . .
O1 O 0.2936(2) 0.1402(2) 0.3400(2) 0.0225(6) Uani 1 1 d D . .
C11 C 0.1129(3) 0.3186(3) 0.3301(3) 0.0208(8) Uani 1 1 d . . .
C12 C 0.0934(3) 0.4164(3) 0.3279(3) 0.0228(8) Uani 1 1 d . . .
H12 H 0.0552 0.4447 0.2684 0.027 Uiso 1 1 calc R . .
C5 C -0.1475(3) 0.0644(3) 0.3948(3) 0.0208(8) Uani 1 1 d . . .
H5 H -0.2124 0.0756 0.4300 0.025 Uiso 1 1 calc R . .
C14 C 0.1855(3) 0.4326(3) 0.4963(3) 0.0272(9) Uani 1 1 d . . .
H14 H 0.2111 0.4722 0.5518 0.033 Uiso 1 1 calc R . .
C18 C 0.0762(4) 0.2615(3) 0.2369(3) 0.0313(9) Uani 1 1 d . . .
H18B H 0.0953 0.1941 0.2499 0.047 Uiso 1 1 calc R . .
H18A H 0.1193 0.2849 0.1845 0.047 Uiso 1 1 calc R . .
H18C H -0.0097 0.2685 0.2158 0.047 Uiso 1 1 calc R . .
C15 C 0.2071(3) 0.3349(3) 0.5043(3) 0.0228(8) Uani 1 1 d . . .
C6 C -0.0379(3) 0.1040(3) 0.4296(3) 0.0191(7) Uani 1 1 d . . .
C8 C -0.2879(3) -0.0301(3) 0.2708(3) 0.0264(8) Uani 1 1 d . . .
H8B H -0.2841 -0.0674 0.2107 0.040 Uiso 1 1 calc R . .
H8C H -0.3437 0.0231 0.2554 0.040 Uiso 1 1 calc R . .
H8A H -0.3153 -0.0710 0.3212 0.040 Uiso 1 1 calc R . .
C4 C -0.1658(3) 0.0085(3) 0.3096(3) 0.0214(8) Uani 1 1 d . . .
C2 C 0.0463(3) 0.0238(3) 0.2956(3) 0.0193(7) Uani 1 1 d . . .
C13 C 0.1277(3) 0.4745(3) 0.4097(3) 0.0256(9) Uani 1 1 d . . .
C7 C 0.1479(3) -0.0091(3) 0.2437(3) 0.0279(9) Uani 1 1 d . . .
H7A H 0.2221 0.0210 0.2746 0.042 Uiso 1 1 calc R . .
H7B H 0.1317 0.0090 0.1737 0.042 Uiso 1 1 calc R . .
H7C H 0.1556 -0.0786 0.2492 0.042 Uiso 1 1 calc R . .
C3 C -0.0676(3) -0.0112(3) 0.2625(3) 0.0206(8) Uani 1 1 d . . .
H3 H -0.0788 -0.0504 0.2051 0.025 Uiso 1 1 calc R . .
C9 C -0.0252(4) 0.1645(3) 0.5221(3) 0.0249(8) Uani 1 1 d . . .
H9C H 0.0569 0.1877 0.5372 0.037 Uiso 1 1 calc R . .
H9B H -0.0445 0.1260 0.5775 0.037 Uiso 1 1 calc R . .
H9A H -0.0799 0.2189 0.5115 0.037 Uiso 1 1 calc R . .
C16 C 0.2672(4) 0.2943(3) 0.6010(3) 0.0316(9) Uani 1 1 d . . .
H16B H 0.2757 0.2251 0.5946 0.047 Uiso 1 1 calc R . .
H16C H 0.2189 0.3081 0.6531 0.047 Uiso 1 1 calc R . .
H16A H 0.3462 0.3233 0.6182 0.047 Uiso 1 1 calc R . .
C17 C 0.1054(4) 0.5801(3) 0.4037(4) 0.0356(10) Uani 1 1 d . . .
H17C H 0.1349 0.6095 0.4678 0.053 Uiso 1 1 calc R . .
H17B H 0.0196 0.5919 0.3870 0.053 Uiso 1 1 calc R . .
H17A H 0.1470 0.6077 0.3525 0.053 Uiso 1 1 calc R . .
C1 C 0.0572(3) 0.0853(3) 0.3774(3) 0.0177(7) Uani 1 1 d . . .
C10 C 0.1686(3) 0.2795(3) 0.4200(3) 0.0195(7) Uani 1 1 d . . .
Si1 Si 0.5000 0.0000 0.5000 0.0146(3) Uani 1 2 d S . .
F2 F 0.64108(17) 0.03769(15) 0.53103(15) 0.0207(5) Uani 1 1 d . . .
F1 F 0.49115(17) 0.05362(15) 0.38656(15) 0.0195(4) Uani 1 1 d . . .
F3 F 0.44959(18) 0.10070(15) 0.54567(15) 0.0202(4) Uani 1 1 d . . .
Cl1 Cl 0.05032(13) 0.12489(9) 0.00141(9) 0.0469(3) Uani 1 1 d . . .
Cl2 Cl 0.17665(18) 0.23405(11) -0.13012(16) 0.0840(6) Uani 1 1 d . . .
C19 C 0.0661(7) 0.2351(4) -0.0559(5) 0.0657(18) Uani 1 1 d . . .
H19A H -0.0105 0.2523 -0.0967 0.079 Uiso 1 1 calc R . .
H19B H 0.0847 0.2847 -0.0044 0.079 Uiso 1 1 calc R . .
H1 H 0.353(4) 0.104(4) 0.355(5) 0.07(2) Uiso 1 1 d D . .

loop_
_atom_site_aniso_label
_atom_site_aniso_U_11
_atom_site_aniso_U_22
_atom_site_aniso_U_33
_atom_site_aniso_U_23
_atom_site_aniso_U_13
_atom_site_aniso_U_12
Se1 0.01576(19) 0.0205(2) 0.0175(2) 0.00030(14) 0.00058(13) 0.00449(14)
O1 0.0170(13) 0.0299(15) 0.0209(13) 0.0043(11) 0.0039(10) 0.0067(11)
C11 0.0147(16) 0.0230(19) 0.0242(19) 0.0029(16) 0.0010(14) -0.0001(14)
C12 0.0142(17) 0.0227(19) 0.032(2) 0.0071(16) 0.0051(15) 0.0040(14)
C5 0.0196(17) 0.0200(18) 0.0249(19) 0.0063(15) 0.0108(15) 0.0066(14)
C14 0.0239(19) 0.028(2) 0.031(2) -0.0091(17) 0.0088(16) -0.0031(16)
C18 0.039(2) 0.027(2) 0.023(2) 0.0042(17) -0.0108(18) 0.0015(18)
C15 0.0168(17) 0.029(2) 0.0227(19) -0.0047(16) 0.0034(14) 0.0001(15)
C6 0.0245(18) 0.0161(17) 0.0181(17) 0.0061(14) 0.0076(14) 0.0078(15)
C8 0.0186(18) 0.033(2) 0.029(2) 0.0024(17) 0.0067(16) -0.0024(16)
C4 0.0176(18) 0.0208(18) 0.0263(19) 0.0070(16) 0.0052(15) 0.0024(14)
C2 0.0179(17) 0.0190(18) 0.0219(18) 0.0033(15) 0.0063(14) 0.0043(14)
C13 0.0183(18) 0.023(2) 0.039(2) -0.0004(17) 0.0157(17) 0.0002(15)
C7 0.0222(19) 0.032(2) 0.031(2) -0.0121(18) 0.0090(16) -0.0009(16)
C3 0.0208(18) 0.0205(18) 0.0209(18) 0.0007(15) 0.0048(15) 0.0024(14)
C9 0.0260(19) 0.029(2) 0.0217(19) 0.0000(16) 0.0095(15) 0.0033(16)
C16 0.036(2) 0.034(2) 0.023(2) -0.0071(18) -0.0027(17) 0.0035(19)
C17 0.031(2) 0.022(2) 0.057(3) -0.003(2) 0.017(2) 0.0035(17)
C1 0.0154(16) 0.0196(18) 0.0182(17) 0.0048(14) 0.0033(13) 0.0037(14)
C10 0.0161(16) 0.0201(18) 0.0219(18) 0.0014(15) 0.0018(14) 0.0026(14)
Si1 0.0121(6) 0.0159(7) 0.0159(6) -0.0009(5) 0.0018(5) 0.0018(5)
F2 0.0137(10) 0.0265(11) 0.0215(11) -0.0004(9) 0.0009(8) -0.0020(8)
F1 0.0183(10) 0.0235(11) 0.0170(10) 0.0021(8) 0.0036(8) 0.0047(8)
F3 0.0208(10) 0.0186(11) 0.0214(11) -0.0021(9) 0.0041(8) 0.0035(8)
Cl1 0.0599(8) 0.0420(7) 0.0380(6) -0.0071(5) 0.0044(6) 0.0024(6)
Cl2 0.1069(14) 0.0460(8) 0.1148(15) -0.0354(9) 0.0682(12) -0.0396(9)
C19 0.104(5) 0.037(3) 0.064(4) 0.005(3) 0.039(4) 0.027(3)

loop_
_atom_type_symbol
_atom_type_description
_atom_type_scat_dispersion_real
_atom_type_scat_dispersion_imag
_atom_type_scat_source
C C 0.0033 0.0016 'International Tables Vol C Tables 4.2.6.8 and 6.1.1.4'
H H 0.0000 0.0000 'International Tables Vol C Tables 4.2.6.8 and 6.1.1.4'
F F 0.0171 0.0103 'International Tables Vol C Tables 4.2.6.8 and 6.1.1.4'
Se Se -0.0929 2.2259 'International Tables Vol C Tables 4.2.6.8 and 6.1.1.4'
Si Si 0.0817 0.0704 'International Tables Vol C Tables 4.2.6.8 and 6.1.1.4'
O O 0.0106 0.0060 'International Tables Vol C Tables 4.2.6.8 and 6.1.1.4'
Cl Cl 0.1484 0.1585 'International Tables Vol C Tables 4.2.6.8 and 6.1.1.4'

loop_
_exptl_crystal_face_index_h
_exptl_crystal_face_index_k
_exptl_crystal_face_index_l
_exptl_crystal_face_perp_dist
? ? ? ?

loop_
_geom_angle_atom_site_label_1
_geom_angle_atom_site_label_2
_geom_angle_atom_site_label_3
_geom_angle
_geom_angle_site_symmetry_1
_geom_angle_site_symmetry_3
_geom_angle_publ_flag
O1 Se1 C10 95.99(14) . . ?
O1 Se1 C1 103.97(14) . . ?
C10 Se1 C1 102.36(15) . . ?
Se1 O1 H1 112(5) . . ?
C12 C11 C10 116.9(4) . . ?
C12 C11 C18 118.9(3) . . ?
C10 C11 C18 124.1(3) . . ?
C11 C12 C13 122.5(4) . . ?
C11 C12 H12 118.8 . . ?
C13 C12 H12 118.8 . . ?
C6 C5 C4 121.9(3) . . ?
C6 C5 H5 119.0 . . ?
C4 C5 H5 119.0 . . ?
C15 C14 C13 122.4(4) . . ?
C15 C14 H14 118.8 . . ?
C13 C14 H14 118.8 . . ?
C11 C18 H18B 109.5 . . ?
C11 C18 H18A 109.5 . . ?
H18B C18 H18A 109.5 . . ?
C11 C18 H18C 109.5 . . ?
H18B C18 H18C 109.5 . . ?
H18A C18 H18C 109.5 . . ?
C14 C15 C10 116.7(4) . . ?
C14 C15 C16 119.5(4) . . ?
C10 C15 C16 123.8(4) . . ?
C5 C6 C1 118.1(3) . . ?
C5 C6 C9 118.9(3) . . ?
C1 C6 C9 123.0(3) . . ?
C4 C8 H8B 109.5 . . ?
C4 C8 H8C 109.5 . . ?
H8B C8 H8C 109.5 . . ?
C4 C8 H8A 109.5 . . ?
H8B C8 H8A 109.5 . . ?
H8C C8 H8A 109.5 . . ?
C5 C4 C3 117.9(3) . . ?
C5 C4 C8 120.7(3) . . ?
C3 C4 C8 121.5(4) . . ?
C3 C2 C1 116.4(3) . . ?
C3 C2 C7 118.3(3) . . ?
C1 C2 C7 125.3(3) . . ?
C12 C13 C14 118.4(4) . . ?
C12 C13 C17 120.6(4) . . ?
C14 C13 C17 121.0(4) . . ?
C2 C7 H7A 109.5 . . ?
C2 C7 H7B 109.5 . . ?
H7A C7 H7B 109.5 . . ?
C2 C7 H7C 109.5 . . ?
H7A C7 H7C 109.5 . . ?
H7B C7 H7C 109.5 . . ?
C2 C3 C4 123.1(4) . . ?
C2 C3 H3 118.5 . . ?
C4 C3 H3 118.5 . . ?
C6 C9 H9C 109.5 . . ?
C6 C9 H9B 109.5 . . ?
H9C C9 H9B 109.5 . . ?
C6 C9 H9A 109.5 . . ?
H9C C9 H9A 109.5 . . ?
H9B C9 H9A 109.5 . . ?
C15 C16 H16B 109.5 . . ?
C15 C16 H16C 109.5 . . ?
H16B C16 H16C 109.5 . . ?
C15 C16 H16A 109.5 . . ?
H16B C16 H16A 109.5 . . ?
H16C C16 H16A 109.5 . . ?
C13 C17 H17C 109.5 . . ?
C13 C17 H17B 109.5 . . ?
H17C C17 H17B 109.5 . . ?
C13 C17 H17A 109.5 . . ?
H17C C17 H17A 109.5 . . ?
H17B C17 H17A 109.5 . . ?
C2 C1 C6 122.4(3) . . ?
C2 C1 Se1 123.7(3) . . ?
C6 C1 Se1 113.8(3) . . ?
C15 C10 C11 123.0(4) . . ?
C15 C10 Se1 114.7(3) . . ?
C11 C10 Se1 122.2(3) . . ?
F3 Si1 F3 180.0 . 3_656 ?
F3 Si1 F2 90.36(10) . . ?
F3 Si1 F2 89.64(10) 3_656 . ?
F3 Si1 F2 89.64(10) . 3_656 ?
F3 Si1 F2 90.36(10) 3_656 3_656 ?
F2 Si1 F2 180.0 . 3_656 ?
F3 Si1 F1 90.60(10) . 3_656 ?
F3 Si1 F1 89.40(10) 3_656 3_656 ?
F2 Si1 F1 89.05(10) . 3_656 ?
F2 Si1 F1 90.95(10) 3_656 3_656 ?
F3 Si1 F1 89.40(10) . . ?
F3 Si1 F1 90.60(10) 3_656 . ?
F2 Si1 F1 90.95(10) . . ?
F2 Si1 F1 89.05(10) 3_656 . ?
F1 Si1 F1 180.0 3_656 . ?
F3 Si1 F1 89.40(10) . 1 ?
F3 Si1 F1 90.60(10) 3_656 1 ?
F2 Si1 F1 90.95(10) . 1 ?
F2 Si1 F1 89.05(10) 3_656 1 ?
F1 Si1 F1 180.0 3_656 1 ?
Cl2 C19 Cl1 112.7(3) . . ?
Cl2 C19 H19A 109.1 . . ?
Cl1 C19 H19A 109.1 . . ?
Cl2 C19 H19B 109.1 . . ?
Cl1 C19 H19B 109.1 . . ?
H19A C19 H19B 107.8 . . ?

loop_
_geom_bond_atom_site_label_1
_geom_bond_atom_site_label_2
_geom_bond_distance
_geom_bond_site_symmetry_2
_geom_bond_publ_flag
Se1 O1 1.741(3) . ?
Se1 C10 1.933(4) . ?
Se1 C1 1.944(4) . ?
O1 H1 0.84(5) . ?
C11 C12 1.387(6) . ?
C11 C10 1.408(5) . ?
C11 C18 1.508(5) . ?
C12 C13 1.390(6) . ?
C12 H12 0.9500 . ?
C5 C6 1.381(5) . ?
C5 C4 1.392(6) . ?
C5 H5 0.9500 . ?
C14 C15 1.393(6) . ?
C14 C13 1.394(6) . ?
C14 H14 0.9500 . ?
C18 H18B 0.9800 . ?
C18 H18A 0.9800 . ?
C18 H18C 0.9800 . ?
C15 C10 1.403(5) . ?
C15 C16 1.505(6) . ?
C6 C1 1.404(5) . ?
C6 C9 1.510(5) . ?
C8 C4 1.509(5) . ?
C8 H8B 0.9800 . ?
C8 H8C 0.9800 . ?
C8 H8A 0.9800 . ?
C4 C3 1.394(5) . ?
C2 C3 1.394(5) . ?
C2 C1 1.400(5) . ?
C2 C7 1.511(5) . ?
C13 C17 1.501(6) . ?
C7 H7A 0.9800 . ?
C7 H7B 0.9800 . ?
C7 H7C 0.9800 . ?
C3 H3 0.9500 . ?
C9 H9C 0.9800 . ?
C9 H9B 0.9800 . ?
C9 H9A 0.9800 . ?
C16 H16B 0.9800 . ?
C16 H16C 0.9800 . ?
C16 H16A 0.9800 . ?
C17 H17C 0.9800 . ?
C17 H17B 0.9800 . ?
C17 H17A 0.9800 . ?
Si1 F3 1.677(2) . ?
Si1 F3 1.677(2) 3_656 ?
Si1 F2 1.679(2) . ?
Si1 F2 1.679(2) 3_656 ?
Si1 F1 1.711(2) 3_656 ?
Si1 F1 1.711(2) . ?
Si1 F1 1.711(2) 1 ?
Cl1 C19 1.753(6) . ?
Cl2 C19 1.725(6) . ?
C19 H19A 0.9900 . ?
C19 H19B 0.9900 . ?

loop_
_geom_contact_atom_site_label_1
_geom_contact_atom_site_label_2
_geom_contact_distance
_geom_contact_site_symmetry_1
_geom_contact_site_symmetry_2
_geom_contact_publ_flag
? ? ? ? ? ?

loop_
_geom_hbond_atom_site_label_D
_geom_hbond_atom_site_label_H
_geom_hbond_atom_site_label_A
_geom_hbond_distance_DH
_geom_hbond_distance_HA
_geom_hbond_distance_DA
_geom_hbond_angle_DHA
_geom_hbond_site_symmetry_A
_geom_hbond_publ_flag
? ? ? ? ? ? ? ? ?

loop_
_geom_torsion_atom_site_label_1
_geom_torsion_atom_site_label_2
_geom_torsion_atom_site_label_3
_geom_torsion_atom_site_label_4
_geom_torsion
_geom_torsion_site_symmetry_1
_geom_torsion_site_symmetry_2
_geom_torsion_site_symmetry_3
_geom_torsion_site_symmetry_4
_geom_torsion_publ_flag
C10 C11 C12 C13 0.6(5) . . . . ?
C18 C11 C12 C13 -178.1(4) . . . . ?
C13 C14 C15 C10 0.5(5) . . . . ?
C13 C14 C15 C16 -178.4(4) . . . . ?
C4 C5 C6 C1 -1.0(5) . . . . ?
C4 C5 C6 C9 179.6(3) . . . . ?
C6 C5 C4 C3 3.5(5) . . . . ?
C6 C5 C4 C8 -177.2(3) . . . . ?
C11 C12 C13 C14 1.1(5) . . . . ?
C11 C12 C13 C17 179.7(3) . . . . ?
C15 C14 C13 C12 -1.7(6) . . . . ?
C15 C14 C13 C17 179.7(4) . . . . ?
C1 C2 C3 C4 -3.2(5) . . . . ?
C7 C2 C3 C4 174.9(4) . . . . ?
C5 C4 C3 C2 -1.3(6) . . . . ?
C8 C4 C3 C2 179.4(3) . . . . ?
C3 C2 C1 C6 5.8(5) . . . . ?
C7 C2 C1 C6 -172.1(4) . . . . ?
C3 C2 C1 Se1 -178.5(3) . . . . ?
C7 C2 C1 Se1 3.5(5) . . . . ?
C5 C6 C1 C2 -3.8(5) . . . . ?
C9 C6 C1 C2 175.5(3) . . . . ?
C5 C6 C1 Se1 -179.9(3) . . . . ?
C9 C6 C1 Se1 -0.5(5) . . . . ?
O1 Se1 C1 C2 20.5(3) . . . . ?
C10 Se1 C1 C2 119.9(3) . . . . ?
O1 Se1 C1 C6 -163.5(3) . . . . ?
C10 Se1 C1 C6 -64.1(3) . . . . ?
C14 C15 C10 C11 1.3(5) . . . . ?
C16 C15 C10 C11 -179.8(4) . . . . ?
C14 C15 C10 Se1 178.0(3) . . . . ?
C16 C15 C10 Se1 -3.2(5) . . . . ?
C12 C11 C10 C15 -1.9(5) . . . . ?
C18 C11 C10 C15 176.8(4) . . . . ?
C12 C11 C10 Se1 -178.3(3) . . . . ?
C18 C11 C10 Se1 0.4(5) . . . . ?
O1 Se1 C10 C15 -119.4(3) . . . . ?
C1 Se1 C10 C15 134.8(3) . . . . ?
O1 Se1 C10 C11 57.3(3) . . . . ?
C1 Se1 C10 C11 -48.5(3) . . . . ?

loop_
_reflns_scale_group_code
_reflns_scale_meas_F
? ?
